data_1504790
loop_
_publ_author_name
'Wezenberg, Sander J.'
'Escudero-Ad\'an, Eduardo C'
'Benet-Buchholz, Jordi'
'Kleij, Arjan W.'

_publ_contact_author
;
    Dr. Benet-Buchholz, Jordi
    Institute of Chemical Research of Catalonia (ICIQ)    
    X-ray Diffraction Unit
    Avgda. Pa\=isos Catalans 16
    E-43007 Tarragona, Spain
;
_publ_section_title
;
 Colorimetric discrimination between important alkaloid nuclei mediated by
 a bis-salphen chromophore.
;
_journal_issue 15
_journal_name_full 'Organic letters'
_journal_page_first 3311
_journal_page_last 3314
_journal_paper_doi 10.1021/ol801167r
_journal_volume 10
_journal_year 2008
_chemical_formula_sum 'C49 H52 N3 O2 Zn'
_chemical_formula_weight 780.31
_chemical_name_systematic
;

 ?

;
_space_group_IT_number 12
_symmetry_cell_setting monoclinic
_symmetry_space_group_name_Hall '-C 2y'
_symmetry_space_group_name_H-M 'C 1 2/m 1'
_atom_sites_solution_hydrogens geom
_atom_sites_solution_primary direct
_atom_sites_solution_secondary difmap
_audit_creation_method SHELXL-97
_cell_angle_alpha 90.00
_cell_angle_beta 110.731(3)
_cell_angle_gamma 90.00
_cell_formula_units_Z 4
_cell_length_a 23.0378(11)
_cell_length_b 10.0623(6)
_cell_length_c 19.4193(10)
_cell_measurement_reflns_used 6031
_cell_measurement_temperature 100(2)
_cell_measurement_theta_max 37.19
_cell_measurement_theta_min 3.34
_cell_volume 4210.2(4)
_computing_cell_refinement 'Bruker-Nonius Apex v1.0-22 2002'
_computing_data_collection 'Bruker-Nonius Apex v1.0-22 2002'
_computing_data_reduction 'SAINT+ Version 7.06A Bruker-Nonius, 2004'
_computing_molecular_graphics 'Shelxtl Version 6.12 (Sheldrick, 2001)'
_computing_publication_material 'Shelxtl Version 6.12 (Sheldrick, 2001)'
_computing_structure_refinement 'Shelxtl Version 6.12 (Sheldrick, 2001)'
_computing_structure_solution 'Shelxtl Version 6.12 (Sheldrick, 2001)'
_diffrn_ambient_temperature 100(2)
_diffrn_detector_area_resol_mean 512
_diffrn_detector_type '4K CCD area detector APEX II'
_diffrn_measured_fraction_theta_full 0.976
_diffrn_measured_fraction_theta_max 0.976
_diffrn_measurement_device_type 'Kappa 4-axis goniometer bruker-nonius'
_diffrn_measurement_method
;
 Fullsphere data collection, phi and omega scans
;
_diffrn_measurement_specimen_support 'magnetic support whith 10 micron nylon fiber cryoloop'
_diffrn_radiation_monochromator 'Multilayer Montel 200 mirrors'
_diffrn_radiation_type MoK\a
_diffrn_radiation_wavelength 0.71073
_diffrn_reflns_av_R_equivalents 0.0818
_diffrn_reflns_av_sigmaI/netI 0.0787
_diffrn_reflns_limit_h_max 39
_diffrn_reflns_limit_h_min -40
_diffrn_reflns_limit_k_max 11
_diffrn_reflns_limit_k_min -17
_diffrn_reflns_limit_l_max 34
_diffrn_reflns_limit_l_min -34
_diffrn_reflns_number 49365
_diffrn_reflns_theta_full 39.34
_diffrn_reflns_theta_max 39.34
_diffrn_reflns_theta_min 2.65
_diffrn_source 'rotating anode X-ray tube'
_diffrn_source_current 90
_diffrn_source_power 50
_diffrn_source_size '3 mm x 0.3 mm fine focus'
_diffrn_source_type 'Bruker-Nonius FR 591'
_exptl_absorpt_coefficient_mu 0.625
_exptl_absorpt_correction_T_max 1.000000
_exptl_absorpt_correction_T_min 0.793610
_exptl_absorpt_correction_type empirical
_exptl_absorpt_process_details
; 
 SADABS Version 2.1 2003 Bruker-Nonius
 Blessing, Acta Cryst. (1995) A51 33-38
;
_exptl_crystal_colour orange
_exptl_crystal_density_diffrn 1.231
_exptl_crystal_density_method 'not measured'
_exptl_crystal_description plate
_exptl_crystal_F_000 1652
_exptl_crystal_size_max 0.20
_exptl_crystal_size_mid 0.20
_exptl_crystal_size_min 0.01
_refine_diff_density_max 2.836
_refine_diff_density_min -1.686
_refine_diff_density_rms 0.116
_refine_ls_extinction_method none
_refine_ls_goodness_of_fit_ref 1.099
_refine_ls_hydrogen_treatment noref
_refine_ls_matrix_type full
_refine_ls_number_parameters 400
_refine_ls_number_reflns 12717
_refine_ls_number_restraints 0
_refine_ls_restrained_S_all 1.099
_refine_ls_R_factor_all 0.0983
_refine_ls_R_factor_gt 0.0719
_refine_ls_shift/su_max 0.002
_refine_ls_shift/su_mean 0.000
_refine_ls_structure_factor_coef Fsqd
_refine_ls_weighting_details 'calc w=1/[\s^2^(Fo^2^)+(0.0547P)^2^+12.8567P] where P=(Fo^2^+2Fc^2^)/3'
_refine_ls_weighting_scheme calc
_refine_ls_wR_factor_gt 0.1733
_refine_ls_wR_factor_ref 0.1849
_reflns_number_gt 9673
_reflns_number_total 12717
_reflns_threshold_expression >2sigma(I)
_cod_data_source_file ol801167r-file005.cif
_cod_data_source_block compound_2_12_awk264c2m
_cod_depositor_comments
;
The following automatic conversions were performed:

'_symmetry_cell_setting' value 'Monoclinic' changed to 'monoclinic'
according to /home/saulius/struct/CIF-dictionaries/cif_core.dic
dictionary named 'cif_core.dic' version 2.4.1 from 2010-06-29.

Automatic conversion script
Id: cif_fix_values 1715 2011-07-08 13:25:40Z adriana 
;
_cod_original_sg_symbol_H-M C2/m
_cod_database_code 1504790

loop_
_symmetry_equiv_pos_as_xyz
'x, y, z'
'-x, y, -z'
'x+1/2, y+1/2, z'
'-x+1/2, y+1/2, -z'
'-x, -y, -z'
'x, -y, z'
'-x+1/2, -y+1/2, -z'
'x+1/2, -y+1/2, z'

loop_
_atom_site_label
_atom_site_type_symbol
_atom_site_fract_x
_atom_site_fract_y
_atom_site_fract_z
_atom_site_U_iso_or_equiv
_atom_site_adp_type
_atom_site_occupancy
_atom_site_symmetry_multiplicity
_atom_site_calc_flag
_atom_site_refinement_flags
C1 C 0.93244(13) 1.0000 0.22783(14) 0.0320(8) Uani 1 2 d S
N1 N 0.91564(13) 1.0761(3) 0.37249(14) 0.0135(4) Uani 0.50 1 d P
O1 O 0.87458(8) 1.0000 0.21976(10) 0.0213(4) Uani 1 2 d S
Zn1 Zn 0.836361(12) 1.0000 0.296055(14) 0.01070(6) Uani 1 2 d S
C2 C 0.95172(11) 1.0000 0.16518(13) 0.0175(4) Uani 1 2 d S
N2 N 0.80111(12) 1.0768(3) 0.37253(13) 0.0121(4) Uani 0.50 1 d P
O2 O 0.75339(9) 1.0000 0.21981(10) 0.0325(6) Uani 1 2 d S
C3 C 1.01414(12) 1.0000 0.17650(14) 0.0209(5) Uani 1 2 d S
H3A H 1.0257 1.0000 0.1341 0.025 Uiso 1 2 calc SR
C4 C 1.06194(15) 1.0000 0.24510(18) 0.0551(16) Uani 1 2 d S
C5 C 1.04383(15) 1.0504(4) 0.30390(19) 0.0171(6) Uani 0.50 1 d P
H5A H 1.0745 1.0872 0.3472 0.021 Uiso 0.50 1 d PR
C6 C 0.98052(14) 1.0460(4) 0.29781(17) 0.0141(5) Uani 0.50 1 d P
C7 C 0.96898(15) 1.0794(4) 0.36346(17) 0.0154(5) Uani 0.50 1 d P
H7A H 1.0041 1.1069 0.4050 0.018 Uiso 0.50 1 d PR
C8 C 0.90275(13) 1.0000 0.08731(13) 0.0236(5) Uani 1 2 d S
C9 C 0.86179(13) 0.8764(4) 0.07525(14) 0.0425(7) Uani 1 1 d .
H9A H 0.8422 0.8733 0.1125 0.064 Uiso 1 1 calc R
H9B H 0.8873 0.7968 0.0794 0.064 Uiso 1 1 calc R
H9C H 0.8296 0.8799 0.0261 0.064 Uiso 1 1 calc R
C10 C 0.93219(18) 1.0000 0.02794(18) 0.0539(15) Uani 1 2 d S
H10A H 0.8993 1.0000 -0.0207 0.081 Uiso 1 2 d SR
H10B H 0.9580 0.9205 0.0332 0.081 Uiso 0.50 1 d PR
C11 C 1.12950(16) 1.0000 0.2495(2) 0.0627(19) Uani 1 2 d S
C12 C 1.17419(19) 1.0640(6) 0.3271(3) 0.0309(9) Uani 0.50 1 d P
H12A H 1.2164 1.0635 0.3291 0.046 Uiso 0.50 1 d PR
H12B H 1.1615 1.1537 0.3310 0.046 Uiso 0.50 1 d PR
H12C H 1.1709 1.0122 0.3671 0.046 Uiso 0.50 1 d PR
C13 C 1.14158(16) 1.1199(5) 0.2108(3) 0.0887(18) Uani 1 1 d .
H13A H 1.1190 1.1114 0.1577 0.133 Uiso 1 1 calc R
H13B H 1.1862 1.1270 0.2202 0.133 Uiso 1 1 calc R
H13C H 1.1275 1.1998 0.2291 0.133 Uiso 1 1 calc R
C17 C 0.90872(14) 1.1190(3) 0.43867(15) 0.0132(5) Uani 0.50 1 d P
C18 C 0.95720(16) 1.1620(4) 0.50147(18) 0.0192(6) Uani 0.50 1 d P
H18A H 0.9985 1.1632 0.5015 0.023 Uiso 0.50 1 calc PR
C19 C 0.94566(18) 1.2030(4) 0.56376(18) 0.0215(7) Uani 0.50 1 d P
H19A H 0.9790 1.2307 0.6064 0.026 Uiso 0.50 1 calc PR
C20 C 0.88539(18) 1.2036(4) 0.56376(18) 0.0198(6) Uani 0.50 1 d P
H20A H 0.8775 1.2332 0.6066 0.024 Uiso 0.50 1 d PR
C21 C 0.83621(16) 1.1625(4) 0.50161(17) 0.0171(6) Uani 0.50 1 d P
H21A H 0.7951 1.1639 0.5019 0.021 Uiso 0.50 1 calc PR
C22 C 0.84711(14) 1.1189(3) 0.43838(15) 0.0121(5) Uani 0.50 1 d P
C23 C 0.74256(14) 1.0710(4) 0.36386(16) 0.0147(5) Uani 0.50 1 d P
H23A H 0.7318 1.0901 0.4063 0.018 Uiso 0.50 1 d PR
C24 C 0.69251(15) 1.0390(3) 0.29733(16) 0.0138(5) Uani 0.50 1 d P
C25 C 0.63278(15) 1.0342(4) 0.30182(17) 0.0179(6) Uani 0.50 1 d P
H25A H 0.6281 1.0547 0.3479 0.021 Uiso 0.50 1 d PR
C26 C 0.57983(11) 1.0000 0.24155(14) 0.0232(5) Uani 1 2 d S
C27 C 0.58801(11) 1.0000 0.17305(13) 0.0198(4) Uani 1 2 d S
H27A H 0.5517 1.0000 0.1300 0.024 Uiso 1 2 calc SR
C28 C 0.64448(11) 1.0000 0.16351(13) 0.0183(4) Uani 1 2 d S
C29 C 0.70003(12) 1.0000 0.22744(13) 0.0283(7) Uani 1 2 d S
C30 C 0.51444(12) 1.0000 0.24366(15) 0.0250(6) Uani 1 2 d S
C31 C 0.47973(14) 0.8773(4) 0.2034(3) 0.0581(10) Uani 1 1 d .
H31A H 0.4376 0.8770 0.2047 0.087 Uiso 1 1 calc R
H31B H 0.5017 0.7970 0.2275 0.087 Uiso 1 1 calc R
H31C H 0.4776 0.8792 0.1521 0.087 Uiso 1 1 calc R
C32 C 0.51405(18) 1.0000 0.3213(2) 0.104(4) Uani 1 2 d S
H32A H 0.5363 1.0783 0.3477 0.156 Uiso 0.50 1 d PR
H32C H 0.4710 1.0000 0.3196 0.156 Uiso 1 2 d SR
C33 C 0.64882(13) 1.0000 0.08635(14) 0.0343(8) Uani 1 2 d S
C34 C 0.58479(17) 1.0000 0.0254(2) 0.081(3) Uani 1 2 d S
H34A H 0.5615 0.9212 0.0302 0.121 Uiso 0.50 1 d PR
H34B H 0.5900 1.0000 -0.0226 0.121 Uiso 1 2 d SR
C35 C 0.68314(17) 1.1246(5) 0.07617(18) 0.0604(11) Uani 1 1 d .
H35A H 0.6858 1.1239 0.0269 0.091 Uiso 1 1 calc R
H35B H 0.7251 1.1256 0.1133 0.091 Uiso 1 1 calc R
H35C H 0.6605 1.2039 0.0818 0.091 Uiso 1 1 calc R
N3 N 0.83709(16) 0.7883(3) 0.30476(15) 0.0178(5) Uani 0.50 1 d P
C37 C 0.84854(16) 0.7059(4) 0.36517(17) 0.0154(5) Uani 0.50 1 d P
C38 C 0.8623(2) 0.7653(4) 0.43503(19) 0.0216(7) Uani 0.50 1 d P
H38A H 0.8646 0.8603 0.4398 0.026 Uiso 0.50 1 d PR
C39 C 0.8723(3) 0.6867(5) 0.4964(2) 0.0317(10) Uani 0.50 1 d P
H39A H 0.8812 0.7273 0.5438 0.038 Uiso 0.50 1 d PR
C40 C 0.8699(3) 0.5484(5) 0.4896(2) 0.0428(14) Uani 0.50 1 d P
H40A H 0.8764 0.5000 0.5313 0.051 Uiso 1 2 d SR
C41 C 0.8581(2) 0.5000 0.42242(17) 0.0371(8) Uani 1 2 d S
H41A H 0.8574 0.4048 0.4188 0.045 Uiso 0.50 1 d PR
C42 C 0.84644(17) 0.5655(4) 0.35829(18) 0.0177(6) Uani 0.50 1 d P
C43 C 0.83048(11) 0.5000 0.28542(12) 0.0162(4) Uani 1 2 d S
C44 C 0.8268(2) 0.3699(4) 0.2711(2) 0.0220(7) Uani 0.50 1 d P
H44A H 0.8366 0.3080 0.3112 0.026 Uiso 0.50 1 d PR
C45 C 0.80906(19) 0.3227(4) 0.2002(2) 0.0220(6) Uani 0.50 1 d P
H45A H 0.8066 0.2286 0.1917 0.026 Uiso 0.50 1 d PR
C46 C 0.7946(2) 0.4115(5) 0.1405(2) 0.0177(7) Uani 0.50 1 d P
H46A H 0.7820 0.3776 0.0912 0.021 Uiso 0.50 1 d PR
C47 C 0.7985(2) 0.5446(5) 0.1526(2) 0.0200(8) Uani 0.50 1 d P
H47A H 0.7893 0.6051 0.1119 0.024 Uiso 0.50 1 d PR
C48 C 0.81621(16) 0.5949(4) 0.22541(17) 0.0153(5) Uani 0.50 1 d P
C49 C 0.8211(2) 0.7344(4) 0.23935(18) 0.0216(7) Uani 0.50 1 d P
H49A H 0.8118 0.7929 0.1978 0.026 Uiso 0.50 1 d PR

loop_
_atom_site_aniso_label
_atom_site_aniso_U_11
_atom_site_aniso_U_22
_atom_site_aniso_U_33
_atom_site_aniso_U_23
_atom_site_aniso_U_13
_atom_site_aniso_U_12
C1 0.0096(10) 0.074(3) 0.0130(9) 0.000 0.0051(8) 0.000
N1 0.0112(10) 0.0179(12) 0.0119(9) 0.0005(8) 0.0046(8) 0.0029(9)
O1 0.0088(7) 0.0437(13) 0.0119(7) 0.000 0.0041(5) 0.000
Zn1 0.00914(10) 0.01349(11) 0.01014(10) 0.000 0.00423(7) 0.000
C2 0.0127(9) 0.0272(12) 0.0151(8) 0.000 0.0081(7) 0.000
N2 0.0102(10) 0.0152(11) 0.0106(9) 0.0002(8) 0.0032(7) 0.0029(8)
O2 0.0082(7) 0.078(2) 0.0119(7) 0.000 0.0046(6) 0.000
C3 0.0161(10) 0.0305(14) 0.0200(10) 0.000 0.0110(8) 0.000
C4 0.0094(11) 0.139(5) 0.0187(12) 0.000 0.0074(9) 0.000
C5 0.0073(11) 0.0253(16) 0.0191(13) 0.0002(11) 0.0051(10) 0.0025(10)
C6 0.0089(11) 0.0201(13) 0.0141(11) 0.0012(9) 0.0051(9) 0.0039(9)
C7 0.0117(12) 0.0217(15) 0.0131(11) 0.0015(10) 0.0049(9) 0.0015(10)
C8 0.0159(10) 0.0445(17) 0.0132(9) 0.000 0.0086(8) 0.000
C9 0.0327(12) 0.0597(19) 0.0316(11) -0.0161(12) 0.0072(9) -0.0179(12)
C10 0.0244(16) 0.125(5) 0.0167(12) 0.000 0.0127(11) 0.000
C11 0.0107(12) 0.155(6) 0.0247(15) 0.000 0.0094(11) 0.000
C12 0.0125(15) 0.049(3) 0.0319(19) 0.0031(18) 0.0091(14) 0.0007(16)
C13 0.0307(15) 0.068(3) 0.187(5) -0.049(3) 0.062(2) -0.0214(16)
C17 0.0107(11) 0.0189(14) 0.0094(10) 0.0001(9) 0.0027(8) 0.0033(10)
C18 0.0131(13) 0.0276(18) 0.0148(12) -0.0036(11) 0.0025(10) 0.0035(12)
C19 0.0186(15) 0.0308(19) 0.0121(12) -0.0044(11) 0.0016(10) 0.0017(13)
C20 0.0221(15) 0.0252(17) 0.0128(12) -0.0028(11) 0.0069(11) 0.0022(13)
C21 0.0171(14) 0.0224(15) 0.0127(11) -0.0018(10) 0.0063(10) 0.0002(11)
C22 0.0117(11) 0.0151(12) 0.0098(10) 0.0003(8) 0.0039(8) 0.0017(9)
C23 0.0098(11) 0.0239(15) 0.0108(10) 0.0005(9) 0.0043(9) 0.0043(10)
C24 0.0106(11) 0.0205(13) 0.0103(10) 0.0020(8) 0.0035(9) 0.0043(9)
C25 0.0123(12) 0.0285(18) 0.0137(11) 0.0031(9) 0.0056(9) 0.0045(10)
C26 0.0077(9) 0.0455(17) 0.0170(9) 0.000 0.0050(7) 0.000
C27 0.0102(9) 0.0340(14) 0.0149(9) 0.000 0.0040(7) 0.000
C28 0.0104(9) 0.0308(13) 0.0137(8) 0.000 0.0040(7) 0.000
C29 0.0093(9) 0.066(2) 0.0097(8) 0.000 0.0032(7) 0.000
C30 0.0101(9) 0.0456(18) 0.0203(10) 0.000 0.0065(8) 0.000
C31 0.0281(13) 0.0470(19) 0.112(3) -0.0152(19) 0.0399(17) -0.0134(12)
C32 0.0124(15) 0.278(11) 0.0246(17) 0.000 0.0099(13) 0.000
C33 0.0128(11) 0.077(3) 0.0113(9) 0.000 0.0026(8) 0.000
C34 0.0139(14) 0.207(8) 0.0159(13) 0.000 -0.0013(11) 0.000
C35 0.0515(18) 0.095(3) 0.0419(15) 0.0325(18) 0.0260(14) -0.0004(19)
N3 0.0263(14) 0.0138(11) 0.0135(11) 0.0019(8) 0.0072(10) 0.0028(11)
C37 0.0165(13) 0.0155(13) 0.0133(11) 0.0036(9) 0.0043(10) 0.0030(10)
C38 0.0292(18) 0.0183(15) 0.0155(12) 0.0018(10) 0.0057(12) 0.0039(13)
C39 0.053(3) 0.0226(19) 0.0131(13) 0.0006(12) 0.0038(15) 0.0028(18)
C40 0.080(4) 0.0225(19) 0.0177(16) 0.0070(14) 0.007(2) 0.004(2)
C41 0.057(2) 0.0314(17) 0.0169(11) 0.000 0.0055(13) 0.000
C42 0.0208(15) 0.0150(13) 0.0144(12) 0.0034(10) 0.0029(10) 0.0016(11)
C43 0.0122(9) 0.0211(10) 0.0144(9) 0.000 0.0038(7) 0.000
C44 0.0296(18) 0.0143(14) 0.0196(14) 0.0037(11) 0.0055(12) 0.0018(12)
C45 0.0252(17) 0.0172(15) 0.0223(15) -0.0002(12) 0.0069(13) 0.0023(13)
C46 0.0171(16) 0.0182(19) 0.0177(16) 0.0006(13) 0.0060(12) 0.0013(14)
C47 0.027(2) 0.0186(17) 0.0143(15) 0.0026(13) 0.0072(13) 0.0070(16)
C48 0.0166(13) 0.0164(13) 0.0142(11) 0.0025(9) 0.0069(10) 0.0051(10)
C49 0.037(2) 0.0161(15) 0.0134(12) 0.0035(10) 0.0109(12) 0.0063(13)

loop_
_atom_type_symbol
_atom_type_description
_atom_type_scat_dispersion_real
_atom_type_scat_dispersion_imag
_atom_type_scat_source
C C 0.0033 0.0016 'International Tables Vol C Tables 4.2.6.8 and 6.1.1.4'
H H 0.0000 0.0000 'International Tables Vol C Tables 4.2.6.8 and 6.1.1.4'
N N 0.0061 0.0033 'International Tables Vol C Tables 4.2.6.8 and 6.1.1.4'
O O 0.0106 0.0060 'International Tables Vol C Tables 4.2.6.8 and 6.1.1.4'
Zn Zn 0.2839 1.4301 'International Tables Vol C Tables 4.2.6.8 and 6.1.1.4'

loop_
_geom_angle_atom_site_label_1
_geom_angle_atom_site_label_2
_geom_angle_atom_site_label_3
_geom_angle
_geom_angle_site_symmetry_1
_geom_angle_site_symmetry_3
O1 C1 C2 121.0(2) . .
O1 C1 C6 121.0(2) . 6_575
C2 C1 C6 114.8(2) . 6_575
O1 C1 C6 121.0(2) . .
C2 C1 C6 114.8(2) . .
C6 C1 C6 36.2(3) 6_575 .
C7 N1 C17 122.0(3) . .
C7 N1 N1 91.4(2) . 6_575
C17 N1 N1 107.70(19) . 6_575
C7 N1 Zn1 123.6(2) . .
C17 N1 Zn1 114.4(2) . .
N1 N1 Zn1 68.07(8) 6_575 .
C1 O1 Zn1 128.84(16) . .
O2 Zn1 O1 90.45(8) . .
O2 Zn1 N1 157.99(8) . .
O1 Zn1 N1 91.36(9) . .
O2 Zn1 N1 157.99(8) . 6_575
O1 Zn1 N1 91.36(9) . 6_575
N1 Zn1 N1 43.87(17) . 6_575
O2 Zn1 N2 90.95(9) . 6_575
O1 Zn1 N2 158.12(8) . 6_575
N1 Zn1 N2 95.44(10) . 6_575
N1 Zn1 N2 79.46(10) 6_575 6_575
O2 Zn1 N2 90.95(9) . .
O1 Zn1 N2 158.12(8) . .
N1 Zn1 N2 79.46(10) . .
N1 Zn1 N2 95.44(10) 6_575 .
N2 Zn1 N2 43.66(16) 6_575 .
O2 Zn1 N3 92.18(9) . 6_575
O1 Zn1 N3 93.81(8) . 6_575
N1 Zn1 N3 65.81(12) . 6_575
N1 Zn1 N3 109.58(12) 6_575 6_575
N2 Zn1 N3 107.95(11) 6_575 6_575
N2 Zn1 N3 64.33(11) . 6_575
O2 Zn1 N3 92.18(9) . .
O1 Zn1 N3 93.81(8) . .
N1 Zn1 N3 109.58(12) . .
N1 Zn1 N3 65.81(12) 6_575 .
N2 Zn1 N3 64.33(11) 6_575 .
N2 Zn1 N3 107.95(11) . .
N3 Zn1 N3 171.20(15) 6_575 .
C3 C2 C1 119.0(2) . .
C3 C2 C8 121.3(2) . .
C1 C2 C8 119.7(2) . .
C23 N2 C22 123.0(3) . .
C23 N2 N2 87.5(2) . 6_575
C22 N2 N2 107.53(18) . 6_575
C23 N2 Zn1 122.8(2) . .
C22 N2 Zn1 113.7(2) . .
N2 N2 Zn1 68.17(8) 6_575 .
C29 O2 Zn1 128.89(17) . .
C2 C3 C4 125.4(2) . .
C3 C4 C5 113.9(3) . 6_575
C3 C4 C5 113.9(3) . .
C5 C4 C5 41.2(3) 6_575 .
C3 C4 C11 119.8(3) . .
C5 C4 C11 122.1(3) 6_575 .
C5 C4 C11 122.1(3) . .
C5 C5 C6 88.2(2) 6_575 .
C5 C5 C4 69.38(16) 6_575 .
C6 C5 C4 120.0(3) . .
C5 C5 C6 55.68(17) 6_575 6_575
C6 C5 C6 32.6(3) . 6_575
C4 C5 C6 102.9(3) . 6_575
C6 C6 C5 91.8(2) 6_575 .
C6 C6 C7 103.5(2) 6_575 .
C5 C6 C7 115.3(3) . .
C6 C6 C1 71.89(14) 6_575 .
C5 C6 C1 119.6(3) . .
C7 C6 C1 124.9(3) . .
C6 C6 C5 55.68(17) 6_575 6_575
C5 C6 C5 36.1(3) . 6_575
C7 C6 C5 119.4(3) . 6_575
C1 C6 C5 103.0(2) . 6_575
C6 C6 C7 47.80(15) 6_575 6_575
C5 C6 C7 110.6(3) . 6_575
C7 C6 C7 55.7(3) . 6_575
C1 C6 C7 99.9(2) . 6_575
C5 C6 C7 84.0(2) 6_575 6_575
N1 C7 C6 126.6(3) . .
N1 C7 C7 88.6(2) . 6_575
C6 C7 C7 76.5(2) . 6_575
N1 C7 C6 116.2(3) . 6_575
C6 C7 C6 28.7(2) . 6_575
C7 C7 C6 47.80(14) 6_575 6_575
C9 C8 C9 108.9(3) . 6_575
C9 C8 C10 107.38(17) . .
C9 C8 C10 107.38(17) 6_575 .
C9 C8 C2 110.49(16) . .
C9 C8 C2 110.49(16) 6_575 .
C10 C8 C2 112.0(2) . .
C13 C11 C13 107.2(4) 6_575 .
C13 C11 C4 109.8(2) 6_575 .
C13 C11 C4 109.8(2) . .
C13 C11 C12 127.9(3) 6_575 .
C13 C11 C12 88.7(3) . .
C4 C11 C12 110.5(3) . .
C13 C11 C12 88.7(3) 6_575 6_575
C13 C11 C12 127.9(3) . 6_575
C4 C11 C12 110.5(3) . 6_575
C12 C11 C12 46.6(4) . 6_575
C12 C12 C11 66.7(2) 6_575 .
C18 C17 N1 125.0(3) . .
C18 C17 C22 119.5(3) . .
N1 C17 C22 115.5(3) . .
C18 C17 C38 97.5(3) . 6_575
N1 C17 C38 118.7(3) . 6_575
C22 C17 C38 48.2(2) . 6_575
C19 C18 C17 120.7(3) . .
C19 C18 C18 121.4(3) . 2_756
C17 C18 C18 117.9(3) . 2_756
C20 C19 C18 120.0(3) . .
C19 C20 C21 120.3(3) . .
C19 C20 C39 84.5(3) . 6_575
C21 C20 C39 69.5(3) . 6_575
C20 C21 C22 120.4(3) . .
C20 C21 C39 62.3(3) . 6_575
C22 C21 C39 89.1(3) . 6_575
C20 C21 C38 97.4(3) . 6_575
C22 C21 C38 43.7(2) . 6_575
C39 C21 C38 46.2(2) 6_575 6_575
C38 C22 N2 112.0(3) 6_575 .
C38 C22 C21 83.8(3) 6_575 .
N2 C22 C21 125.3(3) . .
C38 C22 C17 72.3(3) 6_575 .
N2 C22 C17 115.8(3) . .
C21 C22 C17 118.9(3) . .
N2 C23 C23 92.5(2) . 6_575
N2 C23 C24 126.5(3) . .
C23 C23 C24 77.0(2) 6_575 .
N2 C23 C24 119.8(3) . 6_575
C23 C23 C24 51.54(16) 6_575 6_575
C24 C23 C24 25.5(2) . 6_575
C24 C24 C25 88.0(2) 6_575 .
C24 C24 C23 103.0(2) 6_575 .
C25 C24 C23 116.4(3) . .
C24 C24 C29 74.62(13) 6_575 .
C25 C24 C29 118.7(3) . .
C23 C24 C29 124.7(3) . .
C24 C24 C25 62.41(18) 6_575 6_575
C25 C24 C25 25.6(3) . 6_575
C23 C24 C25 119.4(3) . 6_575
C29 C24 C25 108.2(2) . 6_575
C24 C24 C23 51.54(15) 6_575 6_575
C25 C24 C23 109.2(2) . 6_575
C23 C24 C23 51.5(3) . 6_575
C29 C24 C23 104.1(2) . 6_575
C25 C24 C23 91.3(2) 6_575 6_575
C25 C25 C26 75.81(15) 6_575 .
C25 C25 C24 92.0(2) 6_575 .
C26 C25 C24 122.5(3) . .
C25 C25 C24 62.41(18) 6_575 6_575
C26 C25 C24 110.8(3) . 6_575
C24 C25 C24 29.6(3) . 6_575
C25 C26 C25 28.4(3) 6_575 .
C25 C26 C27 114.9(2) 6_575 .
C25 C26 C27 114.9(2) . .
C25 C26 C30 123.7(2) 6_575 .
C25 C26 C30 123.7(2) . .
C27 C26 C30 119.4(2) . .
C28 C27 C26 125.2(2) . .
C27 C28 C29 118.7(2) . .
C27 C28 C33 121.4(2) . .
C29 C28 C33 119.9(2) . .
O2 C29 C28 119.7(2) . .
O2 C29 C24 122.1(2) . 6_575
C28 C29 C24 115.8(2) . 6_575
O2 C29 C24 122.1(2) . .
C28 C29 C24 115.8(2) . .
C24 C29 C24 30.8(3) 6_575 .
C32 C30 C26 112.5(2) . .
C32 C30 C31 108.9(2) . .
C26 C30 C31 109.28(17) . .
C32 C30 C31 108.9(2) . 6_575
C26 C30 C31 109.28(17) . 6_575
C31 C30 C31 107.9(4) . 6_575
C34 C33 C35 107.48(19) . .
C34 C33 C35 107.48(19) . 6_575
C35 C33 C35 109.8(4) . 6_575
C34 C33 C28 112.2(3) . .
C35 C33 C28 109.91(19) . .
C35 C33 C28 109.91(19) 6_575 .
C49 N3 C37 118.6(3) . .
C49 N3 C44 44.6(2) . 6_565
C37 N3 C44 74.0(2) . 6_565
C49 N3 Zn1 110.2(2) . .
C37 N3 Zn1 131.2(2) . .
C44 N3 Zn1 154.7(2) 6_565 .
N3 C37 C38 118.1(3) . .
N3 C37 C42 121.8(3) . .
C38 C37 C42 120.0(3) . .
N3 C37 C44 60.8(2) . 6_565
C38 C37 C44 177.5(3) . 6_565
C42 C37 C44 61.0(2) . 6_565
C22 C38 C39 117.6(4) 6_575 .
C22 C38 C37 118.8(3) 6_575 .
C39 C38 C37 120.0(4) . .
C22 C38 C17 59.5(3) 6_575 6_575
C39 C38 C17 118.9(4) . 6_575
C37 C38 C17 106.0(3) . 6_575
C22 C38 C21 52.5(2) 6_575 6_575
C39 C38 C21 66.4(3) . 6_575
C37 C38 C21 149.4(4) . 6_575
C17 C38 C21 93.7(3) 6_575 6_575
C38 C39 C40 120.0(4) . .
C38 C39 C20 103.2(4) . 6_575
C40 C39 C20 136.8(4) . 6_575
C38 C39 C21 67.4(3) . 6_575
C40 C39 C21 149.9(5) . 6_575
C20 C39 C21 48.2(2) 6_575 6_575
C40 C40 C41 68.5(2) 6_565 .
C40 C40 C39 174.9(3) 6_565 .
C41 C40 C39 116.5(4) . .
C40 C41 C40 43.1(4) . 6_565
C40 C41 C42 172.3(3) . 6_565
C40 C41 C42 129.2(3) 6_565 6_565
C40 C41 C42 129.2(3) . .
C40 C41 C42 172.3(3) 6_565 .
C42 C41 C42 58.5(3) 6_565 .
C42 C42 C41 60.77(17) 6_565 .
C42 C42 C37 174.95(19) 6_565 .
C41 C42 C37 114.2(3) . .
C42 C42 C43 63.65(14) 6_565 .
C41 C42 C43 124.4(3) . .
C37 C42 C43 121.4(3) . .
C42 C42 C44 112.25(17) 6_565 6_565
C41 C42 C44 172.5(3) . 6_565
C37 C42 C44 72.8(2) . 6_565
C43 C42 C44 48.60(16) . 6_565
C44 C43 C44 157.4(4) . 6_565
C44 C43 C48 37.6(2) . 6_565
C44 C43 C48 119.9(3) 6_565 6_565
C44 C43 C48 119.9(3) . .
C44 C43 C48 37.6(2) 6_565 .
C48 C43 C48 82.3(3) 6_565 .
C44 C43 C42 127.6(2) . .
C44 C43 C42 74.9(2) 6_565 .
C48 C43 C42 165.2(2) 6_565 .
C48 C43 C42 112.50(19) . .
C44 C43 C42 74.9(2) . 6_565
C44 C43 C42 127.6(2) 6_565 6_565
C48 C43 C42 112.50(19) 6_565 6_565
C48 C43 C42 165.2(2) . 6_565
C42 C43 C42 52.7(3) . 6_565
C48 C44 C49 84.1(4) 6_565 6_565
C48 C44 C43 78.2(4) 6_565 .
C49 C44 C43 162.2(4) 6_565 .
C48 C44 C45 43.3(3) 6_565 .
C49 C44 C45 40.9(3) 6_565 .
C43 C44 C45 121.5(3) . .
C48 C44 N3 134.0(4) 6_565 6_565
C49 C44 N3 49.9(2) 6_565 6_565
C43 C44 N3 147.7(3) . 6_565
C45 C44 N3 90.8(3) . 6_565
C48 C44 C42 134.7(4) 6_565 6_565
C49 C44 C42 141.2(3) 6_565 6_565
C43 C44 C42 56.5(2) . 6_565
C45 C44 C42 177.4(4) . 6_565
N3 C44 C42 91.3(2) 6_565 6_565
C48 C44 C37 179.1(5) 6_565 6_565
C49 C44 C37 95.0(3) 6_565 6_565
C43 C44 C37 102.7(3) . 6_565
C45 C44 C37 135.8(3) . 6_565
N3 C44 C37 45.12(16) 6_565 6_565
C42 C44 C37 46.21(19) 6_565 6_565
C49 C45 C48 100.1(5) 6_565 6_565
C49 C45 C44 59.3(3) 6_565 .
C48 C45 C44 41.0(3) 6_565 .
C49 C45 C46 176.3(6) 6_565 .
C48 C45 C46 79.5(4) 6_565 .
C44 C45 C46 120.4(4) . .
C49 C45 C47 161.6(5) 6_565 6_565
C48 C45 C47 61.9(3) 6_565 6_565
C44 C45 C47 102.8(3) . 6_565
C46 C45 C47 17.56(19) . 6_565
C47 C46 C47 17.2(6) 6_565 .
C47 C46 C45 102.9(10) 6_565 .
C47 C46 C45 120.1(4) . .
C47 C46 C48 65.9(9) 6_565 6_565
C47 C46 C48 83.1(3) . 6_565
C45 C46 C48 37.0(2) . 6_565
C47 C46 C46 26.6(9) 6_565 6_565
C47 C46 C46 9.3(3) . 6_565
C45 C46 C46 129.4(3) . 6_565
C48 C46 C46 92.4(2) 6_565 6_565
C46 C47 C47 153.4(9) 6_565 6_565
C46 C47 C46 144.1(11) 6_565 .
C47 C47 C46 9.3(3) 6_565 .
C46 C47 C48 95.5(10) 6_565 .
C47 C47 C48 110.9(2) 6_565 .
C46 C47 C48 120.2(4) . .
C46 C47 C45 59.5(9) 6_565 6_565
C47 C47 C45 146.9(2) 6_565 6_565
C46 C47 C45 156.2(4) . 6_565
C48 C47 C45 36.1(2) . 6_565
C46 C47 C48 162.9(10) 6_565 6_565
C47 C47 C48 43.34(17) 6_565 6_565
C46 C47 C48 52.6(2) . 6_565
C48 C47 C48 67.6(3) . 6_565
C45 C47 C48 103.6(3) 6_565 6_565
C44 C48 C45 95.7(5) 6_565 6_565
C44 C48 C47 177.7(5) 6_565 .
C45 C48 C47 82.0(4) 6_565 .
C44 C48 C49 56.8(3) 6_565 .
C45 C48 C49 39.1(3) 6_565 .
C47 C48 C49 121.0(3) . .
C44 C48 C43 64.2(3) 6_565 .
C45 C48 C43 159.9(4) 6_565 .
C47 C48 C43 118.0(3) . .
C49 C48 C43 121.0(3) . .
C44 C48 C46 159.3(5) 6_565 6_565
C45 C48 C46 63.5(3) 6_565 6_565
C47 C48 C46 18.5(2) . 6_565
C49 C48 C46 102.6(3) . 6_565
C43 C48 C46 136.4(3) . 6_565
C44 C48 C48 113.1(3) 6_565 6_565
C45 C48 C48 151.1(3) 6_565 6_565
C47 C48 C48 69.1(2) . 6_565
C49 C48 C48 169.75(19) . 6_565
C43 C48 C48 48.86(15) . 6_565
C46 C48 C48 87.6(2) 6_565 6_565
C44 C48 C47 156.4(4) 6_565 6_565
C45 C48 C47 107.8(4) 6_565 6_565
C47 C48 C47 25.8(3) . 6_565
C49 C48 C47 146.8(3) . 6_565
C43 C48 C47 92.2(2) . 6_565
C46 C48 C47 44.3(3) 6_565 6_565
C48 C48 C47 43.34(17) 6_565 6_565
C45 C49 C44 79.8(4) 6_565 6_565
C45 C49 N3 165.0(5) 6_565 .
C44 C49 N3 85.5(3) 6_565 .
C45 C49 C48 40.8(3) 6_565 .
C44 C49 C48 39.1(2) 6_565 .
N3 C49 C48 124.6(3) . .

loop_
_geom_bond_atom_site_label_1
_geom_bond_atom_site_label_2
_geom_bond_distance
_geom_bond_site_symmetry_2
C1 O1 1.286(3) .
C1 C2 1.436(3) .
C1 C6 1.491(4) 6_575
C1 C6 1.491(4) .
N1 C7 1.302(4) .
N1 C17 1.417(4) .
N1 N1 1.532(6) 6_575
N1 Zn1 2.051(3) .
O1 Zn1 1.9734(18) .
Zn1 O2 1.960(2) .
Zn1 N1 2.051(3) 6_575
Zn1 N2 2.077(3) 6_575
Zn1 N2 2.077(3) .
Zn1 N3 2.136(3) 6_575
Zn1 N3 2.136(3) .
C2 C3 1.376(3) .
C2 C8 1.533(4) .
N2 C23 1.300(4) .
N2 C22 1.407(4) .
N2 N2 1.545(6) 6_575
O2 C29 1.289(3) .
C3 C4 1.396(4) .
C4 C5 1.439(4) 6_575
C4 C5 1.439(4) .
C4 C11 1.528(4) .
C5 C5 1.014(8) 6_575
C5 C6 1.422(4) .
C5 C6 1.721(5) 6_575
C6 C6 0.927(7) 6_575
C6 C7 1.431(4) .
C6 C5 1.721(5) 6_575
C6 C7 1.878(5) 6_575
C7 C7 1.597(7) 6_575
C7 C6 1.878(5) 6_575
C8 C9 1.528(3) .
C8 C9 1.528(3) 6_575
C8 C10 1.531(4) .
C11 C13 1.499(6) 6_575
C11 C13 1.499(6) .
C11 C12 1.628(6) .
C11 C12 1.628(6) 6_575
C12 C12 1.287(12) 6_575
C17 C18 1.399(5) .
C17 C22 1.417(4) .
C17 C38 1.567(5) 6_575
C18 C19 1.390(5) .
C18 C18 1.993(7) 2_756
C19 C20 1.388(5) .
C20 C21 1.394(5) .
C20 C39 1.656(6) 6_575
C21 C22 1.408(4) .
C21 C39 1.751(6) 6_575
C21 C38 1.763(5) 6_575
C22 C38 1.225(5) 6_575
C23 C23 1.430(8) 6_575
C23 C24 1.431(4) .
C23 C24 1.781(5) 6_575
C24 C24 0.785(7) 6_575
C24 C25 1.410(5) .
C24 C29 1.481(4) .
C24 C25 1.590(5) 6_575
C24 C23 1.781(5) 6_575
C25 C25 0.687(8) 6_575
C25 C26 1.402(4) .
C25 C24 1.590(5) 6_575
C26 C25 1.402(4) 6_575
C26 C27 1.408(4) .
C26 C30 1.521(4) .
C27 C28 1.378(3) .
C28 C29 1.433(3) .
C28 C33 1.536(4) .
C29 C24 1.481(4) 6_575
C30 C32 1.511(5) .
C30 C31 1.527(4) .
C30 C31 1.527(4) 6_575
C33 C34 1.530(4) .
C33 C35 1.532(4) .
C33 C35 1.532(4) 6_575
N3 C49 1.308(4) .
N3 C37 1.383(4) .
N3 C44 1.705(5) 6_565
C37 C38 1.412(5) .
C37 C42 1.419(5) .
C37 C44 1.877(5) 6_565
C38 C22 1.225(5) 6_575
C38 C39 1.379(5) .
C38 C17 1.567(5) 6_575
C38 C21 1.763(5) 6_575
C39 C40 1.397(7) .
C39 C20 1.656(6) 6_575
C39 C21 1.751(6) 6_575
C40 C40 0.975(10) 6_565
C40 C41 1.327(6) .
C41 C40 1.327(6) 6_565
C41 C42 1.349(4) 6_565
C41 C42 1.349(4) .
C42 C42 1.317(7) 6_565
C42 C43 1.484(4) .
C42 C44 1.719(5) 6_565
C43 C44 1.335(4) .
C43 C44 1.335(4) 6_565
C43 C48 1.452(4) 6_565
C43 C48 1.452(4) .
C43 C42 1.484(4) 6_565
C44 C48 0.904(5) 6_565
C44 C49 1.200(5) 6_565
C44 C45 1.373(5) .
C44 N3 1.705(5) 6_565
C44 C42 1.719(5) 6_565
C44 C37 1.877(5) 6_565
C45 C49 0.914(5) 6_565
C45 C48 0.946(5) 6_565
C45 C46 1.408(6) .
C45 C47 1.592(6) 6_565
C46 C47 0.493(5) 6_565
C46 C47 1.358(9) .
C46 C48 1.546(5) 6_565
C46 C46 1.781(10) 6_565
C47 C46 0.493(5) 6_565
C47 C47 0.898(11) 6_565
C47 C48 1.418(6) .
C47 C45 1.592(6) 6_565
C47 C48 1.931(6) 6_565
C48 C44 0.904(5) 6_565
C48 C45 0.946(5) 6_565
C48 C49 1.426(5) .
C48 C46 1.546(5) 6_565
C48 C48 1.910(7) 6_565
C48 C47 1.931(6) 6_565
C49 C45 0.914(5) 6_565
C49 C44 1.200(5) 6_565

loop_
_geom_torsion_atom_site_label_1
_geom_torsion_atom_site_label_2
_geom_torsion_atom_site_label_3
_geom_torsion_atom_site_label_4
_geom_torsion
_geom_torsion_site_symmetry_1
_geom_torsion_site_symmetry_4
C2 C1 O1 Zn1 180.0 . .
C6 C1 O1 Zn1 21.25(17) 6_575 .
C6 C1 O1 Zn1 -21.25(17) . .
C1 O1 Zn1 O2 180.0 . .
C1 O1 Zn1 N1 21.94(8) . .
C1 O1 Zn1 N1 -21.94(8) . 6_575
C1 O1 Zn1 N2 -86.3(2) . 6_575
C1 O1 Zn1 N2 86.3(2) . .
C1 O1 Zn1 N3 87.79(9) . 6_575
C1 O1 Zn1 N3 -87.79(9) . .
C7 N1 Zn1 O2 -108.7(3) . .
C17 N1 Zn1 O2 74.7(3) . .
N1 N1 Zn1 O2 174.9(3) 6_575 .
C7 N1 Zn1 O1 -14.2(3) . .
C17 N1 Zn1 O1 169.2(2) . .
N1 N1 Zn1 O1 -90.55(4) 6_575 .
C7 N1 Zn1 N1 76.4(3) . 6_575
C17 N1 Zn1 N1 -100.2(2) . 6_575
C7 N1 Zn1 N2 145.0(3) . 6_575
C17 N1 Zn1 N2 -31.6(2) . 6_575
N1 N1 Zn1 N2 68.63(9) 6_575 6_575
C7 N1 Zn1 N2 -174.2(3) . .
C17 N1 Zn1 N2 9.2(2) . .
N1 N1 Zn1 N2 109.44(8) 6_575 .
C7 N1 Zn1 N3 -107.7(3) . 6_575
C17 N1 Zn1 N3 75.7(2) . 6_575
N1 N1 Zn1 N3 175.89(9) 6_575 6_575
C7 N1 Zn1 N3 80.4(3) . .
C17 N1 Zn1 N3 -96.2(2) . .
N1 N1 Zn1 N3 3.98(9) 6_575 .
O1 C1 C2 C3 180.0 . .
C6 C1 C2 C3 -20.02(16) 6_575 .
C6 C1 C2 C3 20.02(16) . .
O1 C1 C2 C8 0.0 . .
C6 C1 C2 C8 159.98(16) 6_575 .
C6 C1 C2 C8 -159.98(16) . .
O2 Zn1 N2 C23 18.7(3) . .
O1 Zn1 N2 C23 112.3(3) . .
N1 Zn1 N2 C23 178.8(3) . .
N1 Zn1 N2 C23 -140.2(3) 6_575 .
N2 Zn1 N2 C23 -71.7(3) 6_575 .
N3 Zn1 N2 C23 110.7(3) 6_575 .
N3 Zn1 N2 C23 -73.9(3) . .
O2 Zn1 N2 C22 -169.4(2) . .
O1 Zn1 N2 C22 -75.8(3) . .
N1 Zn1 N2 C22 -9.3(2) . .
N1 Zn1 N2 C22 31.7(2) 6_575 .
N2 Zn1 N2 C22 100.3(2) 6_575 .
N3 Zn1 N2 C22 -77.4(2) 6_575 .
N3 Zn1 N2 C22 98.1(2) . .
O2 Zn1 N2 N2 90.38(4) . 6_575
O1 Zn1 N2 N2 -176.1(2) . 6_575
N1 Zn1 N2 N2 -109.56(9) . 6_575
N1 Zn1 N2 N2 -68.53(9) 6_575 6_575
N3 Zn1 N2 N2 -177.66(10) 6_575 6_575
N3 Zn1 N2 N2 -2.22(9) . 6_575
O1 Zn1 O2 C29 180.0 . .
N1 Zn1 O2 C29 -85.3(2) . .
N1 Zn1 O2 C29 85.3(2) 6_575 .
N2 Zn1 O2 C29 21.83(8) 6_575 .
N2 Zn1 O2 C29 -21.83(8) . .
N3 Zn1 O2 C29 -86.17(8) 6_575 .
N3 Zn1 O2 C29 86.17(8) . .
C1 C2 C3 C4 0.0 . .
C8 C2 C3 C4 180.0 . .
C2 C3 C4 C5 22.65(19) . 6_575
C2 C3 C4 C5 -22.65(19) . .
C2 C3 C4 C11 180.0 . .
C3 C4 C5 C5 99.59(14) . 6_575
C11 C4 C5 C5 -103.65(19) . 6_575
C3 C4 C5 C6 24.4(4) . .
C5 C4 C5 C6 -75.2(3) 6_575 .
C11 C4 C5 C6 -178.9(2) . .
C3 C4 C5 C6 54.4(3) . 6_575
C5 C4 C5 C6 -45.2(2) 6_575 6_575
C11 C4 C5 C6 -148.86(17) . 6_575
C5 C5 C6 C6 0.0 6_575 6_575
C4 C5 C6 C6 64.9(3) . 6_575
C5 C5 C6 C7 105.9(3) 6_575 .
C4 C5 C6 C7 170.8(3) . .
C6 C5 C6 C7 105.9(3) 6_575 .
C5 C5 C6 C1 -70.1(2) 6_575 .
C4 C5 C6 C1 -5.2(5) . .
C6 C5 C6 C1 -70.1(2) 6_575 .
C4 C5 C6 C5 64.9(3) . 6_575
C6 C5 C6 C5 0.0 6_575 6_575
C5 C5 C6 C7 45.1(2) 6_575 6_575
C4 C5 C6 C7 109.9(3) . 6_575
C6 C5 C6 C7 45.1(2) 6_575 6_575
O1 C1 C6 C6 101.32(14) . 6_575
C2 C1 C6 C6 -98.69(12) . 6_575
O1 C1 C6 C5 -177.2(2) . .
C2 C1 C6 C5 -17.3(4) . .
C6 C1 C6 C5 81.4(3) 6_575 .
O1 C1 C6 C7 7.2(4) . .
C2 C1 C6 C7 167.2(3) . .
C6 C1 C6 C7 -94.1(3) 6_575 .
O1 C1 C6 C5 148.12(16) . 6_575
C2 C1 C6 C5 -51.9(2) . 6_575
C6 C1 C6 C5 46.8(2) 6_575 6_575
O1 C1 C6 C7 62.1(2) . 6_575
C2 C1 C6 C7 -137.93(15) . 6_575
C6 C1 C6 C7 -39.24(19) 6_575 6_575
C17 N1 C7 C6 -176.1(3) . .
N1 N1 C7 C6 71.9(4) 6_575 .
Zn1 N1 C7 C6 7.5(5) . .
C17 N1 C7 C7 112.0(3) . 6_575
N1 N1 C7 C7 0.0 6_575 6_575
Zn1 N1 C7 C7 -64.4(2) . 6_575
C17 N1 C7 C6 152.4(3) . 6_575
N1 N1 C7 C6 40.4(2) 6_575 6_575
Zn1 N1 C7 C6 -24.0(4) . 6_575
C6 C6 C7 N1 -77.8(4) 6_575 .
C5 C6 C7 N1 -176.4(4) . .
C1 C6 C7 N1 -0.6(6) . .
C5 C6 C7 N1 -135.8(4) 6_575 .
C7 C6 C7 N1 -77.8(4) 6_575 .
C6 C6 C7 C7 0.000(2) 6_575 6_575
C5 C6 C7 C7 -98.6(3) . 6_575
C1 C6 C7 C7 77.2(3) . 6_575
C5 C6 C7 C7 -58.0(3) 6_575 6_575
C5 C6 C7 C6 -98.6(3) . 6_575
C1 C6 C7 C6 77.2(3) . 6_575
C5 C6 C7 C6 -58.0(3) 6_575 6_575
C7 C6 C7 C6 0.000(3) 6_575 6_575
C3 C2 C8 C9 119.68(18) . .
C1 C2 C8 C9 -60.32(18) . .
C3 C2 C8 C9 -119.68(18) . 6_575
C1 C2 C8 C9 60.32(18) . 6_575
C3 C2 C8 C10 0.0 . .
C1 C2 C8 C10 180.0 . .
C3 C4 C11 C13 -58.8(3) . 6_575
C5 C4 C11 C13 96.6(4) 6_575 6_575
C5 C4 C11 C13 145.7(3) . 6_575
C3 C4 C11 C13 58.8(3) . .
C5 C4 C11 C13 -145.7(3) 6_575 .
C5 C4 C11 C13 -96.6(4) . .
C3 C4 C11 C12 155.0(2) . .
C5 C4 C11 C12 -49.5(3) 6_575 .
C5 C4 C11 C12 -0.4(3) . .
C3 C4 C11 C12 -155.0(2) . 6_575
C5 C4 C11 C12 0.4(3) 6_575 6_575
C5 C4 C11 C12 49.5(3) . 6_575
C13 C11 C12 C12 -39.1(3) 6_575 6_575
C13 C11 C12 C12 -150.1(2) . 6_575
C4 C11 C12 C12 99.24(16) . 6_575
C7 N1 C17 C18 -3.3(5) . .
N1 N1 C17 C18 100.0(3) 6_575 .
Zn1 N1 C17 C18 173.4(3) . .
C7 N1 C17 C22 175.5(3) . .
N1 N1 C17 C22 -81.2(3) 6_575 .
Zn1 N1 C17 C22 -7.8(4) . .
C7 N1 C17 C38 121.1(4) . 6_575
N1 N1 C17 C38 -135.6(3) 6_575 6_575
Zn1 N1 C17 C38 -62.3(4) . 6_575
N1 C17 C18 C19 179.6(4) . .
C22 C17 C18 C19 0.8(6) . .
C38 C17 C18 C19 46.5(5) 6_575 .
N1 C17 C18 C18 -0.6(4) . 2_756
C22 C17 C18 C18 -179.3(2) . 2_756
C38 C17 C18 C18 -133.6(2) 6_575 2_756
C17 C18 C19 C20 -1.0(6) . .
C18 C18 C19 C20 179.1(3) 2_756 .
C18 C19 C20 C21 0.3(6) . .
C18 C19 C20 C39 -62.0(4) . 6_575
C19 C20 C21 C22 0.5(6) . .
C39 C20 C21 C22 70.8(4) 6_575 .
C19 C20 C21 C39 -70.3(4) . 6_575
C19 C20 C21 C38 -39.2(5) . 6_575
C39 C20 C21 C38 31.1(3) 6_575 6_575
C23 N2 C22 C38 -99.8(4) . 6_575
N2 N2 C22 C38 161.6(3) 6_575 6_575
Zn1 N2 C22 C38 88.3(3) . 6_575
C23 N2 C22 C21 -1.6(5) . .
N2 N2 C22 C21 -100.2(3) 6_575 .
Zn1 N2 C22 C21 -173.5(3) . .
C23 N2 C22 C17 179.9(3) . .
N2 N2 C22 C17 81.3(3) 6_575 .
Zn1 N2 C22 C17 8.0(4) . .
C20 C21 C22 C38 -66.6(4) . 6_575
C39 C21 C22 C38 -9.8(3) 6_575 6_575
C20 C21 C22 N2 -179.2(3) . .
C39 C21 C22 N2 -122.4(4) 6_575 .
C38 C21 C22 N2 -112.7(4) 6_575 .
C20 C21 C22 C17 -0.7(5) . .
C39 C21 C22 C17 56.0(4) 6_575 .
C38 C21 C22 C17 65.8(3) 6_575 .
C18 C17 C22 C38 72.2(4) . 6_575
N1 C17 C22 C38 -106.6(3) . 6_575
C18 C17 C22 N2 178.7(3) . .
N1 C17 C22 N2 -0.2(4) . .
C38 C17 C22 N2 106.5(3) 6_575 .
C18 C17 C22 C21 0.1(5) . .
N1 C17 C22 C21 -178.8(3) . .
C38 C17 C22 C21 -72.2(3) 6_575 .
C22 N2 C23 C23 -109.3(3) . 6_575
N2 N2 C23 C23 0.0 6_575 6_575
Zn1 N2 C23 C23 61.9(2) . 6_575
C22 N2 C23 C24 175.0(3) . .
N2 N2 C23 C24 -75.7(4) 6_575 .
Zn1 N2 C23 C24 -13.8(5) . .
C22 N2 C23 C24 -155.5(3) . 6_575
N2 N2 C23 C24 -46.2(2) 6_575 6_575
Zn1 N2 C23 C24 15.7(4) . 6_575
N2 C23 C24 C24 83.4(4) . 6_575
C23 C23 C24 C24 0.000(2) 6_575 6_575
N2 C23 C24 C25 177.7(3) . .
C23 C23 C24 C25 94.3(3) 6_575 .
C24 C23 C24 C25 94.3(3) 6_575 .
N2 C23 C24 C29 3.3(6) . .
C23 C23 C24 C29 -80.1(3) 6_575 .
C24 C23 C24 C29 -80.1(3) 6_575 .
N2 C23 C24 C25 148.9(4) . 6_575
C23 C23 C24 C25 65.5(3) 6_575 6_575
C24 C23 C24 C25 65.5(3) 6_575 6_575
N2 C23 C24 C23 83.4(4) . 6_575
C24 C23 C24 C23 0.000(2) 6_575 6_575
C24 C24 C25 C25 0.000(1) 6_575 6_575
C23 C24 C25 C25 -103.5(3) . 6_575
C29 C24 C25 C25 71.2(2) . 6_575
C23 C24 C25 C25 -47.8(2) 6_575 6_575
C24 C24 C25 C26 -74.4(3) 6_575 .
C23 C24 C25 C26 -178.0(3) . .
C29 C24 C25 C26 -3.2(5) . .
C25 C24 C25 C26 -74.4(3) 6_575 .
C23 C24 C25 C26 -122.3(3) 6_575 .
C23 C24 C25 C24 -103.5(3) . 6_575
C29 C24 C25 C24 71.2(2) . 6_575
C25 C24 C25 C24 0.000(1) 6_575 6_575
C23 C24 C25 C24 -47.8(2) 6_575 6_575
C24 C25 C26 C25 83.2(3) . 6_575
C24 C25 C26 C25 52.6(2) 6_575 6_575
C25 C25 C26 C27 -96.74(10) 6_575 .
C24 C25 C26 C27 -13.5(4) . .
C24 C25 C26 C27 -44.1(3) 6_575 .
C25 C25 C26 C30 99.70(14) 6_575 .
C24 C25 C26 C30 -177.1(2) . .
C24 C25 C26 C30 152.34(17) 6_575 .
C25 C26 C27 C28 -15.68(17) 6_575 .
C25 C26 C27 C28 15.68(17) . .
C30 C26 C27 C28 180.0 . .
C26 C27 C28 C29 0.0 . .
C26 C27 C28 C33 180.0 . .
Zn1 O2 C29 C28 180.0 . .
Zn1 O2 C29 C24 -18.24(16) . 6_575
Zn1 O2 C29 C24 18.24(16) . .
C27 C28 C29 O2 180.0 . .
C33 C28 C29 O2 0.0 . .
C27 C28 C29 C24 17.14(16) . 6_575
C33 C28 C29 C24 -162.86(16) . 6_575
C27 C28 C29 C24 -17.14(16) . .
C33 C28 C29 C24 162.86(16) . .
C24 C24 C29 O2 -99.93(12) 6_575 .
C25 C24 C29 O2 -178.9(2) . .
C23 C24 C29 O2 -4.6(4) . .
C25 C24 C29 O2 -153.36(18) 6_575 .
C23 C24 C29 O2 -57.2(2) 6_575 .
C24 C24 C29 C28 97.65(11) 6_575 .
C25 C24 C29 C28 18.7(3) . .
C23 C24 C29 C28 -167.0(3) . .
C25 C24 C29 C28 44.2(3) 6_575 .
C23 C24 C29 C28 140.39(16) 6_575 .
C25 C24 C29 C24 -78.9(3) . 6_575
C23 C24 C29 C24 95.4(3) . 6_575
C25 C24 C29 C24 -53.4(2) 6_575 6_575
C23 C24 C29 C24 42.7(2) 6_575 6_575
C25 C26 C30 C32 17.13(19) 6_575 .
C25 C26 C30 C32 -17.13(19) . .
C27 C26 C30 C32 180.0 . .
C25 C26 C30 C31 -104.0(3) 6_575 .
C25 C26 C30 C31 -138.2(3) . .
C27 C26 C30 C31 58.9(2) . .
C25 C26 C30 C31 138.2(3) 6_575 6_575
C25 C26 C30 C31 104.0(3) . 6_575
C27 C26 C30 C31 -58.9(2) . 6_575
C27 C28 C33 C34 0.0 . .
C29 C28 C33 C34 180.0 . .
C27 C28 C33 C35 119.5(2) . .
C29 C28 C33 C35 -60.5(2) . .
C27 C28 C33 C35 -119.5(2) . 6_575
C29 C28 C33 C35 60.5(2) . 6_575
O2 Zn1 N3 C49 49.4(3) . .
O1 Zn1 N3 C49 -41.2(3) . .
N1 Zn1 N3 C49 -134.0(3) . .
N1 Zn1 N3 C49 -131.0(3) 6_575 .
N2 Zn1 N3 C49 139.4(3) 6_575 .
N2 Zn1 N3 C49 141.1(3) . .
N3 Zn1 N3 C49 169.0(10) 6_575 .
O2 Zn1 N3 C37 -127.5(3) . .
O1 Zn1 N3 C37 141.9(3) . .
N1 Zn1 N3 C37 49.1(4) . .
N1 Zn1 N3 C37 52.1(3) 6_575 .
N2 Zn1 N3 C37 -37.5(3) 6_575 .
N2 Zn1 N3 C37 -35.8(4) . .
N3 Zn1 N3 C37 -7.9(15) 6_575 .
O2 Zn1 N3 C44 47.1(6) . 6_565
O1 Zn1 N3 C44 -43.5(6) . 6_565
N1 Zn1 N3 C44 -136.3(6) . 6_565
N1 Zn1 N3 C44 -133.2(6) 6_575 6_565
N2 Zn1 N3 C44 137.1(6) 6_575 6_565
N2 Zn1 N3 C44 138.8(6) . 6_565
N3 Zn1 N3 C44 166.7(8) 6_575 6_565
C49 N3 C37 C38 -176.4(4) . .
C44 N3 C37 C38 -177.4(4) 6_565 .
Zn1 N3 C37 C38 0.3(5) . .
C49 N3 C37 C42 3.3(6) . .
C44 N3 C37 C42 2.3(4) 6_565 .
Zn1 N3 C37 C42 179.9(3) . .
C49 N3 C37 C44 1.0(3) . 6_565
Zn1 N3 C37 C44 177.6(4) . 6_565
N3 C37 C38 C22 20.1(6) . 6_575
C42 C37 C38 C22 -159.6(4) . 6_575
C44 C37 C38 C22 -46(8) 6_565 6_575
N3 C37 C38 C39 178.3(4) . .
C42 C37 C38 C39 -1.4(6) . .
C44 C37 C38 C39 112(7) 6_565 .
N3 C37 C38 C17 -43.5(4) . 6_575
C42 C37 C38 C17 136.9(3) . 6_575
C44 C37 C38 C17 -109(8) 6_565 6_575
N3 C37 C38 C21 84.4(7) . 6_575
C42 C37 C38 C21 -95.2(7) . 6_575
C44 C37 C38 C21 18(8) 6_565 6_575
C22 C38 C39 C40 159.5(5) 6_575 .
C37 C38 C39 C40 1.0(8) . .
C17 C38 C39 C40 -131.9(6) 6_575 .
C21 C38 C39 C40 147.3(6) 6_575 .
C22 C38 C39 C20 -20.8(6) 6_575 6_575
C37 C38 C39 C20 -179.2(4) . 6_575
C17 C38 C39 C20 47.8(5) 6_575 6_575
C21 C38 C39 C20 -32.9(3) 6_575 6_575
C22 C38 C39 C21 12.2(4) 6_575 6_575
C37 C38 C39 C21 -146.3(4) . 6_575
C17 C38 C39 C21 80.7(4) 6_575 6_575
C38 C39 C40 C40 167(4) . 6_565
C20 C39 C40 C40 -12(5) 6_575 6_565
C21 C39 C40 C40 -97(4) 6_575 6_565
C38 C39 C40 C41 0.4(9) . .
C20 C39 C40 C41 -179.2(5) 6_575 .
C21 C39 C40 C41 96.7(9) 6_575 .
C39 C40 C41 C40 178.7(5) . 6_565
C40 C40 C41 C42 3(4) 6_565 6_565
C39 C40 C41 C42 -178(100) . 6_565
C40 C40 C41 C42 179.5(7) 6_565 .
C39 C40 C41 C42 -1.8(10) . .
C40 C41 C42 C42 -179.5(7) . 6_565
C40 C41 C42 C42 -177(100) 6_565 6_565
C40 C41 C42 C37 1.4(8) . .
C40 C41 C42 C37 4(4) 6_565 .
C42 C41 C42 C37 -179.1(2) 6_565 .
C40 C41 C42 C43 -176.6(5) . .
C40 C41 C42 C43 -174(4) 6_565 .
C42 C41 C42 C43 2.9(5) 6_565 .
C40 C41 C42 C44 -157(3) . 6_565
C40 C41 C42 C44 -154(3) 6_565 6_565
C42 C41 C42 C44 23(3) 6_565 6_565
N3 C37 C42 C42 172(2) . 6_565
C38 C37 C42 C42 -8(3) . 6_565
C44 C37 C42 C42 174(2) 6_565 6_565
N3 C37 C42 C41 -179.4(4) . .
C38 C37 C42 C41 0.3(6) . .
C44 C37 C42 C41 -177.1(4) 6_565 .
N3 C37 C42 C43 -1.3(6) . .
C38 C37 C42 C43 178.3(3) . .
C44 C37 C42 C43 1.0(3) 6_565 .
N3 C37 C42 C44 -2.3(4) . 6_565
C38 C37 C42 C44 177.4(4) . 6_565
C42 C42 C43 C44 0.7(3) 6_565 .
C41 C42 C43 C44 -2.1(6) . .
C37 C42 C43 C44 -179.9(4) . .
C44 C42 C43 C44 -178.7(5) 6_565 .
C42 C42 C43 C44 179.4(2) 6_565 6_565
C41 C42 C43 C44 176.6(5) . 6_565
C37 C42 C43 C44 -1.2(4) . 6_565
C42 C42 C43 C48 4.0(10) 6_565 6_565
C41 C42 C43 C48 1.2(13) . 6_565
C37 C42 C43 C48 -176.7(9) . 6_565
C44 C42 C43 C48 -175.4(11) 6_565 6_565
C42 C42 C43 C48 178.9(3) 6_565 .
C41 C42 C43 C48 176.1(4) . .
C37 C42 C43 C48 -1.7(5) . .
C44 C42 C43 C48 -0.5(3) 6_565 .
C41 C42 C43 C42 -2.8(5) . 6_565
C37 C42 C43 C42 179.4(3) . 6_565
C44 C42 C43 C42 -179.4(2) 6_565 6_565
C44 C43 C44 C48 1.9(13) 6_565 6_565
C48 C43 C44 C48 0.6(4) . 6_565
C42 C43 C44 C48 178.6(4) . 6_565
C42 C43 C44 C48 179.2(4) 6_565 6_565
C44 C43 C44 C49 9(3) 6_565 6_565
C48 C43 C44 C49 7.2(13) 6_565 6_565
C48 C43 C44 C49 7.7(17) . 6_565
C42 C43 C44 C49 -174.2(14) . 6_565
C42 C43 C44 C49 -173.6(15) 6_565 6_565
C44 C43 C44 C45 0.7(14) 6_565 .
C48 C43 C44 C45 -1.2(3) 6_565 .
C48 C43 C44 C45 -0.6(6) . .
C42 C43 C44 C45 177.5(4) . .
C42 C43 C44 C45 178.0(5) 6_565 .
C44 C43 C44 N3 177.7(6) 6_565 6_565
C48 C43 C44 N3 175.8(9) 6_565 6_565
C48 C43 C44 N3 176.4(5) . 6_565
C42 C43 C44 N3 -5.6(9) . 6_565
C42 C43 C44 N3 -5.0(6) 6_565 6_565
C44 C43 C44 C42 -177.3(11) 6_565 6_565
C48 C43 C44 C42 -179.2(4) 6_565 6_565
C48 C43 C44 C42 -178.7(3) . 6_565
C42 C43 C44 C42 -0.6(2) . 6_565
C44 C43 C44 C37 -178.1(9) 6_565 6_565
C48 C43 C44 C37 180.0(5) 6_565 6_565
C48 C43 C44 C37 -179.5(2) . 6_565
C42 C43 C44 C37 -1.4(5) . 6_565
C42 C43 C44 C37 -0.8(3) 6_565 6_565
C48 C44 C45 C49 174.4(7) 6_565 6_565
C43 C44 C45 C49 176.1(6) . 6_565
N3 C44 C45 C49 -2.3(4) 6_565 6_565
C42 C44 C45 C49 -145(9) 6_565 6_565
C37 C44 C45 C49 -5.5(6) 6_565 6_565
C49 C44 C45 C48 -174.4(7) 6_565 6_565
C43 C44 C45 C48 1.7(5) . 6_565
N3 C44 C45 C48 -176.7(5) 6_565 6_565
C42 C44 C45 C48 40(9) 6_565 6_565
C37 C44 C45 C48 -179.9(7) 6_565 6_565
C48 C44 C45 C46 -1.3(5) 6_565 .
C49 C44 C45 C46 -175.7(6) 6_565 .
C43 C44 C45 C46 0.4(7) . .
N3 C44 C45 C46 -178.0(4) 6_565 .
C42 C44 C45 C46 39(9) 6_565 .
C37 C44 C45 C46 178.8(4) 6_565 .
C48 C44 C45 C47 -0.7(4) 6_565 6_565
C49 C44 C45 C47 -175.1(6) 6_565 6_565
C43 C44 C45 C47 1.0(5) . 6_565
N3 C44 C45 C47 -177.4(3) 6_565 6_565
C42 C44 C45 C47 40(9) 6_565 6_565
C37 C44 C45 C47 179.4(4) 6_565 6_565
C49 C45 C46 C47 -82(8) 6_565 6_565
C48 C45 C46 C47 1.1(10) 6_565 6_565
C44 C45 C46 C47 2.0(12) . 6_565
C49 C45 C46 C47 -84(8) 6_565 .
C48 C45 C46 C47 -0.4(6) 6_565 .
C44 C45 C46 C47 0.4(7) . .
C47 C45 C46 C47 -1.6(5) 6_565 .
C49 C45 C46 C48 -84(8) 6_565 6_565
C44 C45 C46 C48 0.9(3) . 6_565
C47 C45 C46 C48 -1.1(10) 6_565 6_565
C49 C45 C46 C46 -85(8) 6_565 6_565
C48 C45 C46 C46 -1.5(4) 6_565 6_565
C44 C45 C46 C46 -0.6(6) . 6_565
C47 C45 C46 C46 -2.7(9) 6_565 6_565
C47 C46 C47 C46 180.00(3) 6_565 6_565
C45 C46 C47 C46 -174.8(17) . 6_565
C48 C46 C47 C46 -175(2) 6_565 6_565
C45 C46 C47 C47 5.2(17) . 6_565
C48 C46 C47 C47 5(2) 6_565 6_565
C46 C46 C47 C47 180.00(3) 6_565 6_565
C47 C46 C47 C48 -6(3) 6_565 .
C45 C46 C47 C48 -1.0(8) . .
C48 C46 C47 C48 -1.2(5) 6_565 .
C46 C46 C47 C48 174(3) 6_565 .
C47 C46 C47 C45 -10(3) 6_565 6_565
C45 C46 C47 C45 -4.7(16) . 6_565
C48 C46 C47 C45 -4.9(13) 6_565 6_565
C46 C46 C47 C45 170(3) 6_565 6_565
C47 C46 C47 C48 -5(2) 6_565 6_565
C45 C46 C47 C48 0.3(4) . 6_565
C46 C46 C47 C48 175(2) 6_565 6_565
C46 C47 C48 C44 18(13) 6_565 6_565
C47 C47 C48 C44 -160(13) 6_565 6_565
C46 C47 C48 C44 -159(13) . 6_565
C45 C47 C48 C44 19(13) 6_565 6_565
C48 C47 C48 C44 -160(13) 6_565 6_565
C46 C47 C48 C45 -1.1(10) 6_565 6_565
C47 C47 C48 C45 -178.5(3) 6_565 6_565
C46 C47 C48 C45 -177.5(6) . 6_565
C48 C47 C48 C45 -178.5(3) 6_565 6_565
C46 C47 C48 C49 -4.1(11) 6_565 .
C47 C47 C48 C49 178.4(3) 6_565 .
C46 C47 C48 C49 179.5(5) . .
C45 C47 C48 C49 -3.0(4) 6_565 .
C48 C47 C48 C49 178.4(3) 6_565 .
C46 C47 C48 C43 177.1(9) 6_565 .
C47 C47 C48 C43 -0.3(4) 6_565 .
C46 C47 C48 C43 0.7(7) . .
C45 C47 C48 C43 178.2(5) 6_565 .
C48 C47 C48 C43 -0.3(4) 6_565 .
C47 C47 C48 C46 -177.4(10) 6_565 6_565
C46 C47 C48 C46 -176.4(15) . 6_565
C45 C47 C48 C46 1.1(10) 6_565 6_565
C48 C47 C48 C46 -177.4(10) 6_565 6_565
C46 C47 C48 C48 177.4(10) 6_565 6_565
C47 C47 C48 C48 0.000(3) 6_565 6_565
C46 C47 C48 C48 1.1(4) . 6_565
C45 C47 C48 C48 178.5(3) 6_565 6_565
C46 C47 C48 C47 177.4(10) 6_565 6_565
C46 C47 C48 C47 1.1(4) . 6_565
C45 C47 C48 C47 178.5(3) 6_565 6_565
C48 C47 C48 C47 0.000(3) 6_565 6_565
C44 C43 C48 C44 179.2(6) . 6_565
C48 C43 C48 C44 179.5(3) 6_565 6_565
C42 C43 C48 C44 0.8(4) . 6_565
C42 C43 C48 C44 4.2(12) 6_565 6_565
C44 C43 C48 C45 174.9(12) . 6_565
C44 C43 C48 C45 -4.3(12) 6_565 6_565
C48 C43 C48 C45 175.2(12) 6_565 6_565
C42 C43 C48 C45 -3.4(14) . 6_565
C42 C43 C48 C45 0(2) 6_565 6_565
C44 C43 C48 C47 0.1(5) . .
C44 C43 C48 C47 -179.1(6) 6_565 .
C48 C43 C48 C47 0.4(4) 6_565 .
C42 C43 C48 C47 -178.3(3) . .
C42 C43 C48 C47 -174.9(10) 6_565 .
C44 C43 C48 C49 -178.7(4) . .
C44 C43 C48 C49 2.2(4) 6_565 .
C48 C43 C48 C49 -178.3(2) 6_565 .
C42 C43 C48 C49 3.0(5) . .
C42 C43 C48 C49 6.4(13) 6_565 .
C44 C43 C48 C46 1.4(6) . 6_565
C44 C43 C48 C46 -177.8(6) 6_565 6_565
C48 C43 C48 C46 1.7(5) 6_565 6_565
C42 C43 C48 C46 -176.9(4) . 6_565
C42 C43 C48 C46 -173.5(9) 6_565 6_565
C44 C43 C48 C48 -0.3(2) . 6_565
C44 C43 C48 C48 -179.5(3) 6_565 6_565
C42 C43 C48 C48 -178.7(3) . 6_565
C42 C43 C48 C48 -175.3(12) 6_565 6_565
C44 C43 C48 C47 -0.1(4) . 6_565
C44 C43 C48 C47 -179.2(4) 6_565 6_565
C48 C43 C48 C47 0.3(3) 6_565 6_565
C42 C43 C48 C47 -178.4(3) . 6_565
C42 C43 C48 C47 -175.0(10) 6_565 6_565
C37 N3 C49 C45 10(2) . 6_565
C44 N3 C49 C45 11(2) 6_565 6_565
Zn1 N3 C49 C45 -167(2) . 6_565
C37 N3 C49 C44 -1.3(5) . 6_565
Zn1 N3 C49 C44 -178.6(3) . 6_565
C37 N3 C49 C48 -2.0(6) . .
C44 N3 C49 C48 -0.7(3) 6_565 .
Zn1 N3 C49 C48 -179.3(3) . .
C44 C48 C49 C45 -174.2(7) 6_565 6_565
C47 C48 C49 C45 4.8(6) . 6_565
C43 C48 C49 C45 -176.5(6) . 6_565
C46 C48 C49 C45 3.4(5) 6_565 6_565
C48 C48 C49 C45 176.5(13) 6_565 6_565
C47 C48 C49 C45 6.0(7) 6_565 6_565
C45 C48 C49 C44 174.2(7) 6_565 6_565
C47 C48 C49 C44 179.0(6) . 6_565
C43 C48 C49 C44 -2.3(4) . 6_565
C46 C48 C49 C44 177.6(5) 6_565 6_565
C48 C48 C49 C44 -9.3(13) 6_565 6_565
C47 C48 C49 C44 -179.8(7) 6_565 6_565
C44 C48 C49 N3 1.1(5) 6_565 .
C45 C48 C49 N3 175.3(7) 6_565 .
C47 C48 C49 N3 -180.0(4) . .
C43 C48 C49 N3 -1.3(6) . .
C46 C48 C49 N3 178.7(4) 6_565 .
C48 C48 C49 N3 -8.3(16) 6_565 .
C47 C48 C49 N3 -178.7(4) 6_565 .
